data_4332972
loop_
_publ_author_name
'Chang, Chi-Tsing'
'Chen, Chuan-Lin'
'Liu, Yi-Hong'
'Peng, Shie-Ming'
'Chou, Pi-Tai'
'Liu, Shiuh-Tzung'

_publ_section_title
;
 Coordination of Fluoro Ligands toward Sodium Ions Makes the
 Difference:&#x00A0; Aqua Sodium Ions Act as Br\/onsted Acids in
 Polymerization of Vinyl Ethers and Styrenes
;
_journal_issue 19
_journal_name_full 'Inorganic Chemistry'
_journal_page_first 7590
_journal_page_last 7592
_journal_paper_doi 10.1021/ic061162k
_journal_volume 45
_journal_year 2006
_chemical_formula_sum 'C32 H16 B F24 Na O2'
_chemical_formula_weight 922.25
_chemical_name_systematic
; 
 ? 
;
_space_group_IT_number 85
_symmetry_cell_setting tetragonal
_symmetry_space_group_name_Hall '-P 4a'
_symmetry_space_group_name_H-M 'P 4/n :2'
_atom_sites_solution_hydrogens geom
_atom_sites_solution_primary direct
_atom_sites_solution_secondary difmap
_audit_creation_method SHELXL
_cell_angle_alpha 90.00
_cell_angle_beta 90.00
_cell_angle_gamma 90.00
_cell_formula_units_Z 2
_cell_length_a 13.8310(2)
_cell_length_b 13.8310(2)
_cell_length_c 9.8480(2)
_cell_measurement_reflns_used 17191
_cell_measurement_temperature 295(2)
_cell_measurement_theta_max 27.5
_cell_measurement_theta_min 1
_cell_volume 1883.89(5)
_computing_cell_refinement 'Denzo-SMN & Scalepack'
_computing_data_collection 'Nonius COLLECT'
_computing_data_reduction 'Denzo-SMN & Scalepack'
_computing_molecular_graphics SHELX
_computing_publication_material SHELX
_computing_structure_refinement 'SHELXL-93 (Sheldrick, 1993)'
_computing_structure_solution 'SHELXS-86 (Sheldrick, 1990)'
_diffrn_ambient_temperature 295(2)
_diffrn_measurement_device 'Nonius KappaCCD'
_diffrn_measurement_method '\f-\w scans'
_diffrn_radiation_monochromator graphite
_diffrn_radiation_source 'fine-focus sealed tube'
_diffrn_radiation_type MoK\a
_diffrn_radiation_wavelength 0.71073
_diffrn_reflns_av_R_equivalents 0.0384
_diffrn_reflns_av_sigmaI/netI 0.0204
_diffrn_reflns_limit_h_max 17
_diffrn_reflns_limit_h_min -17
_diffrn_reflns_limit_k_max 17
_diffrn_reflns_limit_k_min -14
_diffrn_reflns_limit_l_max 11
_diffrn_reflns_limit_l_min -12
_diffrn_reflns_number 18086
_diffrn_reflns_theta_max 27.47
_diffrn_reflns_theta_min 2.07
_exptl_absorpt_coefficient_mu 0.191
_exptl_absorpt_correction_T_max 0.957
_exptl_absorpt_correction_T_min 0.818
_exptl_absorpt_correction_type multi-scan
_exptl_crystal_density_diffrn 1.626
_exptl_crystal_F_000 912
_exptl_crystal_size_max 0.25
_exptl_crystal_size_mid 0.20
_exptl_crystal_size_min 0.15
_refine_diff_density_max 0.357
_refine_diff_density_min -0.357
_refine_diff_density_rms 0.054
_refine_ls_extinction_coef 0.0162(71)
_refine_ls_extinction_expression Fc^*^=kFc[1+0.001xFc^2^\l^3^/sin(2\q)]^-1/4^
_refine_ls_extinction_method SHELXL
_refine_ls_goodness_of_fit_all 1.050
_refine_ls_goodness_of_fit_obs 1.085
_refine_ls_matrix_type full
_refine_ls_number_parameters 197
_refine_ls_number_reflns 2149
_refine_ls_number_restraints 0
_refine_ls_restrained_S_all 1.072
_refine_ls_restrained_S_obs 1.085
_refine_ls_R_factor_all 0.0834
_refine_ls_R_factor_obs 0.0677
_refine_ls_shift/esd_max 0.107
_refine_ls_shift/esd_mean 0.013
_refine_ls_structure_factor_coef Fsqd
_refine_ls_weighting_details 'w=1/[\s^2^(Fo^2^)+(0.1561P)^2^+0.3217P] where P=(Fo^2^+2Fc^2^)/3'
_refine_ls_weighting_scheme calc
_refine_ls_wR_factor_all 0.2479
_refine_ls_wR_factor_obs 0.2162
_reflns_number_observed 1639
_reflns_number_total 2165
_reflns_observed_criterion >2sigma(I)
_cod_data_source_file ic061162ksup1.cif
_cod_data_source_block ic8531
_cod_depositor_comments
;
The following automatic conversions were performed:

'_symmetry_cell_setting' value 'Tetragonal' changed to 'tetragonal'
according to /home/saulius/struct/CIF-dictionaries/cif_core.dic
dictionary named 'cif_core.dic' version 2.4.2 from 2011-04-26.

Automatic conversion script
Id: cif_fix_values 1891 2012-01-12 08:04:46Z andrius 

The following automatic conversions were performed:

'_refine_ls_weighting_scheme' value 'calc
w=1/[\s^2^(Fo^2^)+(0.1561P)^2^+0.3217P] where P=(Fo^2^+2Fc^2^)/3' was
changed to 'calc'. New tag '_refine_ls_weighting_details' was
created. The value of the new tag was set to
'w=1/[\s^2^(Fo^2^)+(0.1561P)^2^+0.3217P] where P=(Fo^2^+2Fc^2^)/3'.

Automatic conversion script
Id: cif_fix_values 3143 2015-03-26 13:38:13Z robertas 
;
_cod_original_sg_symbol_H-M P4/n
_cod_database_code 4332972

loop_
_symmetry_equiv_pos_as_xyz
'x, y, z'
'-x+1/2, -y+1/2, z'
'-y+1/2, x, z'
'y, -x+1/2, z'
'-x, -y, -z'
'x-1/2, y-1/2, -z'
'y-1/2, -x, -z'
'-y, x-1/2, -z'

loop_
_atom_site_aniso_label
_atom_site_aniso_U_11
_atom_site_aniso_U_22
_atom_site_aniso_U_33
_atom_site_aniso_U_23
_atom_site_aniso_U_13
_atom_site_aniso_U_12
B1 0.0427(11) 0.0427(11) 0.046(2) 0.000 0.000 0.000
C1 0.0507(9) 0.0410(8) 0.0493(9) 0.0022(6) 0.0053(7) -0.0015(6)
C2 0.0515(10) 0.0483(9) 0.0580(10) 0.0014(7) 0.0081(7) 0.0017(7)
C3 0.0620(12) 0.0524(10) 0.0709(12) 0.0047(9) 0.0186(9) 0.0057(8)
C4 0.087(2) 0.0568(12) 0.0706(13) -0.0100(9) 0.0234(11) 0.0048(10)
C5 0.086(2) 0.0570(11) 0.0635(13) -0.0139(9) 0.0076(11) -0.0048(10)
C6 0.0626(11) 0.0538(10) 0.0581(11) -0.0065(8) 0.0013(8) -0.0030(8)
C7 0.0672(14) 0.077(2) 0.107(2) -0.0010(15) 0.0279(14) 0.0168(12)
C8 0.125(3) 0.114(3) 0.105(2) -0.058(2) 0.001(2) -0.001(2)
F1 0.201(6) 0.214(10) 0.100(4) -0.101(6) 0.024(5) -0.027(8)
F2 0.281(14) 0.167(7) 0.160(8) -0.082(5) -0.149(10) 0.080(8)
F3 0.209(7) 0.112(4) 0.163(5) -0.043(4) -0.011(5) -0.060(4)
F1' 0.158(7) 0.221(11) 0.072(3) -0.017(4) -0.021(4) -0.044(7)
F2' 0.095(5) 0.242(16) 0.181(10) -0.139(10) 0.030(6) -0.080(8)
F3' 0.189(11) 0.094(5) 0.171(11) -0.079(6) -0.015(8) 0.011(5)
F4 0.073(2) 0.165(5) 0.116(3) 0.028(4) 0.005(2) 0.025(3)
F5 0.094(3) 0.161(7) 0.216(8) -0.095(7) 0.019(4) 0.055(4)
F6 0.075(2) 0.106(3) 0.241(9) 0.060(5) 0.048(4) -0.003(2)
F4' 0.046(3) 0.255(15) 0.256(14) -0.155(12) -0.012(6) 0.021(6)
F5' 0.073(3) 0.270(15) 0.157(7) 0.047(7) 0.064(4) 0.022(6)
F6' 0.091(4) 0.128(7) 0.354(20) 0.110(12) 0.025(9) 0.053(4)
Na1 0.1194(13) 0.1194(13) 0.090(2) 0.000 0.000 0.000

loop_
_atom_site_label
_atom_site_type_symbol
_atom_site_fract_x
_atom_site_fract_y
_atom_site_fract_z
_atom_site_U_iso_or_equiv
_atom_site_thermal_displace_type
_atom_site_occupancy
_atom_site_calc_flag
_atom_site_refinement_flags
_atom_site_disorder_group
B1 B 0.2500 0.7500 0.5000 0.0439(7) Uani 1 d S .
C1 C 0.31390(13) 0.67945(12) 0.4002(2) 0.0470(5) Uani 1 d . .
C2 C 0.41340(14) 0.66631(13) 0.4099(2) 0.0526(5) Uani 1 d . .
H2A H 0.44740(14) 0.69926(13) 0.4770(2) 0.063 Uiso 1 calc R .
C3 C 0.4637(2) 0.60517(15) 0.3221(2) 0.0618(6) Uani 1 d . .
C4 C 0.4161(2) 0.5550(2) 0.2214(2) 0.0714(7) Uani 1 d . .
H4A H 0.4495(2) 0.5141(2) 0.1630(2) 0.086 Uiso 1 calc R .
C5 C 0.3173(2) 0.5671(2) 0.2096(2) 0.0689(7) Uani 1 d . .
C6 C 0.2675(2) 0.62861(15) 0.2958(2) 0.0582(5) Uani 1 d . .
H6A H 0.2012(2) 0.63640(15) 0.2840(2) 0.070 Uiso 1 calc R .
C7 C 0.5709(2) 0.5951(2) 0.3383(3) 0.0837(8) Uani 1 d . .
C8 C 0.2630(3) 0.5124(3) 0.1032(4) 0.1145(13) Uani 1 d . .
F1 F 0.3189(7) 0.4762(8) 0.0106(8) 0.172(4) Uani 0.583(8) d P 1
F2 F 0.1900(10) 0.5491(8) 0.0617(11) 0.203(7) Uani 0.583(8) d P 1
F3 F 0.2299(8) 0.4248(5) 0.1652(8) 0.161(3) Uani 0.583(8) d P 1
F1' F 0.2713(8) 0.5658(10) -0.0276(7) 0.150(4) Uani 0.417(8) d P 2
F2' F 0.1714(6) 0.5126(12) 0.1125(14) 0.172(8) Uani 0.417(8) d P 2
F3' F 0.2941(9) 0.4300(7) 0.0750(15) 0.151(5) Uani 0.417(8) d P 2
F4 F 0.5966(3) 0.5768(7) 0.4698(5) 0.118(2) Uani 0.583(8) d P 1
F5 F 0.6110(5) 0.5238(7) 0.2742(11) 0.157(4) Uani 0.583(8) d P 1
F6 F 0.6199(3) 0.6722(5) 0.3151(13) 0.140(3) Uani 0.583(8) d P 1
F4' F 0.6079(4) 0.6521(14) 0.4189(19) 0.186(7) Uani 0.417(8) d P 2
F5' F 0.6137(5) 0.6198(14) 0.2216(11) 0.167(5) Uani 0.417(8) d P 2
F6' F 0.5949(6) 0.5108(8) 0.3574(24) 0.191(8) Uani 0.417(8) d P 2
Na1 Na 0.2500 0.2500 0.1491(3) 0.1094(9) Uani 1 d S .
O1 O 0.2500 0.2500 -0.0722(5) 0.1039(13) Uiso 1 d S .
O2 O 0.2500 0.2500 0.3706(16) 0.174(5) Uiso 0.60 d SP .
O2' O 0.2420(26) 0.1606(24) 0.3378(34) 0.136(9) Uiso 0.10 d P .

loop_
_atom_type_symbol
_atom_type_description
_atom_type_scat_dispersion_real
_atom_type_scat_dispersion_imag
_atom_type_scat_source
C C 0.0033 0.0016 'International Tables Vol C Tables 4.2.6.8 and 6.1.1.4'
H H 0.0000 0.0000 'International Tables Vol C Tables 4.2.6.8 and 6.1.1.4'
B B 0.0013 0.0007 'International Tables Vol C Tables 4.2.6.8 and 6.1.1.4'
F F 0.0171 0.0103 'International Tables Vol C Tables 4.2.6.8 and 6.1.1.4'
Na Na 0.0362 0.0249 'International Tables Vol C Tables 4.2.6.8 and 6.1.1.4'
O O 0.0106 0.0060 'International Tables Vol C Tables 4.2.6.8 and 6.1.1.4'

loop_
_geom_angle_atom_site_label_1
_geom_angle_atom_site_label_2
_geom_angle_atom_site_label_3
_geom_angle
_geom_angle_site_symmetry_1
_geom_angle_site_symmetry_3
C1 B1 C1 110.96(6) . 8_666
C1 B1 C1 106.54(12) . 2_565
C1 B1 C1 110.96(6) 8_666 2_565
C1 B1 C1 110.95(6) . 7_566
C1 B1 C1 106.54(12) 8_666 7_566
C1 B1 C1 110.95(6) 2_565 7_566
C2 C1 C6 116.0(2) . .
C2 C1 B1 124.67(14) . .
C6 C1 B1 119.37(14) . .
C1 C2 C3 122.0(2) . .
C4 C3 C2 120.8(2) . .
C4 C3 C7 120.2(2) . .
C2 C3 C7 119.0(2) . .
C3 C4 C5 118.2(2) . .
C4 C5 C6 121.0(2) . .
C4 C5 C8 119.6(2) . .
C6 C5 C8 119.4(3) . .
C5 C6 C1 122.0(2) . .
F6' C7 F4' 113.4(10) . .
F6 C7 F5 108.6(5) . .
F6' C7 F5' 104.8(8) . .
F4' C7 F5' 101.9(9) . .
F6 C7 F4 100.6(5) . .
F5 C7 F4 102.1(5) . .
F6' C7 C3 111.9(5) . .
F4' C7 C3 114.9(3) . .
F6 C7 C3 115.2(3) . .
F5 C7 C3 116.3(4) . .
F5' C7 C3 108.8(4) . .
F4 C7 C3 112.1(3) . .
F3' C8 F2' 111.2(8) . .
F2 C8 F1 115.2(8) . .
F2 C8 F3 103.5(7) . .
F1 C8 F3 99.5(6) . .
F3' C8 F1' 103.5(7) . .
F2' C8 F1' 97.9(8) . .
F2 C8 C5 116.5(5) . .
F3' C8 C5 116.4(6) . .
F2' C8 C5 116.7(5) . .
F1 C8 C5 112.9(5) . .
F3 C8 C5 106.8(4) . .
F1' C8 C5 108.5(4) . .
C8 F3 Na1 140.8(7) . .
C8 F3' Na1 135.5(11) . .
O1 Na1 O2 180.000(2) . .
O1 Na1 O2' 146.3(9) . 2
O2 Na1 O2' 33.7(9) . 2
O1 Na1 O2' 146.3(9) . 3
O2 Na1 O2' 33.7(9) . 3
O2' Na1 O2' 46.2(11) 2 3
O1 Na1 O2' 146.3(9) . 4
O2 Na1 O2' 33.7(9) . 4
O2' Na1 O2' 46.2(11) 2 4
O2' Na1 O2' 67.5(18) 3 4
O1 Na1 O2' 146.3(9) . .
O2 Na1 O2' 33.7(9) . .
O2' Na1 O2' 67.5(18) 2 .
O2' Na1 O2' 46.2(11) 3 .
O2' Na1 O2' 46.2(11) 4 .
O1 Na1 F3 93.7(2) . 4
O2 Na1 F3 86.3(2) . 4
O2' Na1 F3 80.4(10) 2 4
O2' Na1 F3 53.4(9) 3 4
O2' Na1 F3 119.2(9) 4 4
O2' Na1 F3 93.3(10) . 4
O1 Na1 F3 93.7(2) . 3
O2 Na1 F3 86.3(2) . 3
O2' Na1 F3 93.3(9) 2 3
O2' Na1 F3 119.2(9) 3 3
O2' Na1 F3 53.4(9) 4 3
O2' Na1 F3 80.4(10) . 3
F3 Na1 F3 172.5(4) 4 3
O1 Na1 F3 93.7(2) . 2
O2 Na1 F3 86.3(2) . 2
O2' Na1 F3 119.2(9) 2 2
O2' Na1 F3 80.4(10) 3 2
O2' Na1 F3 93.3(9) 4 2
O2' Na1 F3 53.4(9) . 2
F3 Na1 F3 89.76(3) 4 2
F3 Na1 F3 89.76(2) 3 2
O1 Na1 F3 93.7(2) . .
O2 Na1 F3 86.3(2) . .
O2' Na1 F3 53.4(9) 2 .
O2' Na1 F3 93.3(9) 3 .
O2' Na1 F3 80.4(10) 4 .
O2' Na1 F3 119.2(9) . .
F3 Na1 F3 89.76(3) 4 .
F3 Na1 F3 89.76(3) 3 .
F3 Na1 F3 172.5(4) 2 .
O1 Na1 F3' 74.1(3) . .
O2 Na1 F3' 105.9(3) . .
O2' Na1 F3' 72.5(9) 2 .
O2' Na1 F3' 98.5(9) 3 .
O2' Na1 F3' 107.9(10) 4 .
O2' Na1 F3' 139.1(9) . .
O1 Na1 F3' 74.1(3) . 4
O2 Na1 F3' 105.9(3) . 4
O2' Na1 F3' 107.9(10) 2 4
O2' Na1 F3' 72.5(9) 3 4
O2' Na1 F3' 139.1(9) 4 4
O2' Na1 F3' 98.5(9) . 4
F3' Na1 F3' 85.70(14) . 4
O2' O2 O2' 86.4(8) 2 3
O2' O2 O2' 86.4(8) 2 4
O2' O2 O2' 150.9(35) 3 4
O2' O2 O2' 150.9(35) 2 .
O2' O2 O2' 86.4(8) 3 .
O2' O2 O2' 86.4(8) 4 .
O2' O2 Na1 75.4(17) 2 .
O2' O2 Na1 75.4(17) 3 .
O2' O2 Na1 75.4(17) 4 .
O2' O2 Na1 75.4(17) . .
O2 O2' O2' 46.8(4) . 4
O2 O2' O2' 46.8(4) . 3
O2' O2' O2' 90.000(7) 4 3
O2 O2' Na1 70.8(17) . .
O2' O2' Na1 66.9(6) 4 .
O2' O2' Na1 66.9(6) 3 .

loop_
_geom_bond_atom_site_label_1
_geom_bond_atom_site_label_2
_geom_bond_distance
_geom_bond_site_symmetry_2
B1 C1 1.643(2) .
B1 C1 1.643(2) 8_666
B1 C1 1.643(2) 2_565
B1 C1 1.643(2) 7_566
C1 C2 1.391(3) .
C1 C6 1.402(3) .
C2 C3 1.396(3) .
C3 C4 1.378(3) .
C3 C7 1.497(4) .
C4 C5 1.381(4) .
C5 C6 1.385(3) .
C5 C8 1.495(4) .
C7 F6' 1.227(8) .
C7 F4' 1.230(7) .
C7 F6 1.284(6) .
C7 F5 1.295(5) .
C7 F5' 1.337(7) .
C7 F4 1.367(6) .
C8 F2 1.202(8) .
C8 F3' 1.249(8) .
C8 F2' 1.271(10) .
C8 F1 1.296(7) .
C8 F3 1.432(7) .
C8 F1' 1.489(9) .
F3 Na1 2.438(8) .
F3' Na1 2.665(14) .
Na1 O1 2.180(6) .
Na1 O2 2.18(2) .
Na1 O2' 2.23(3) 2
Na1 O2' 2.23(3) 3
Na1 O2' 2.23(3) 4
Na1 O2' 2.23(3) .
Na1 F3 2.438(8) 4
Na1 F3 2.438(8) 3
Na1 F3 2.438(8) 2
Na1 F3' 2.665(14) 4
O2 O2' 1.28(3) 2
O2 O2' 1.28(3) 3
O2 O2' 1.28(3) 4
O2 O2' 1.28(3) .
O2' O2' 1.75(5) 4
O2' O2' 1.76(5) 3
